data_4509805
loop_
_publ_author_name
'Carlucci, Lucia'
'Ciani, Gianfranco'
'Garc\'ia-Ruiz, Juan Manuel'
'Moret, Massimo'
'Proserpio, Davide M.'
'Rizzato, Silvia'

_publ_section_title
;
 Crystallization Behavior of Coordination Polymers. 1. Kinetic and
 Thermodynamic Features of 1,3-Bis(4-pyridyl)propane/MCl2Systems
;
_journal_issue 12
_journal_name_full 'Crystal Growth &amp; Design'
_journal_page_first 5024
_journal_paper_doi 10.1021/cg900985w
_journal_volume 9
_journal_year 2009
_chemical_formula_sum 'C23.5 H30.5 Cl2 Cu N3 O1.75'
_chemical_formula_weight 517.45
_space_group_IT_number 15
_symmetry_cell_setting monoclinic
_symmetry_Int_Tables_number 15
_symmetry_space_group_name_Hall '-C 2yc'
_symmetry_space_group_name_H-M 'C 1 2/c 1'
_atom_sites_solution_hydrogens geom
_atom_sites_solution_primary direct
_atom_sites_solution_secondary difmap
_cell_angle_alpha 90
_cell_angle_beta 118.183(6)
_cell_angle_gamma 90
_cell_formula_units_Z 8
_cell_length_a 22.062(9)
_cell_length_b 16.984(8)
_cell_length_c 15.647(7)
_cell_measurement_reflns_used 1334
_cell_measurement_temperature 293(2)
_cell_measurement_theta_max 17
_cell_measurement_theta_min 2
_cell_volume 5168(4)
_computing_cell_refinement 'Bruker-AXS SAINT Software'
_computing_data_collection 'Bruker-AXS SMART Software'
_computing_data_reduction 'Bruker-AXS SAINT Software'
_computing_publication_material 'WinGX v1.70.01(L.J. Farrugia, 1999)'
_computing_structure_refinement 'SHELXL-97 (Sheldrick, 1997)'
_computing_structure_solution 'SHELXS-97 (Sheldrick, 1997)'
_diffrn_ambient_temperature 293(2)
_diffrn_detector CCD_plate
_diffrn_measured_fraction_theta_full 0.999
_diffrn_measured_fraction_theta_max 0.999
_diffrn_measurement_device SMART
_diffrn_measurement_method omega-scan
_diffrn_radiation_monochromator graphite
_diffrn_radiation_type MoK\a
_diffrn_radiation_wavelength 0.71073
_diffrn_reflns_av_R_equivalents 0.1822
_diffrn_reflns_av_unetI/netI 0.1341
_diffrn_reflns_limit_h_max 22
_diffrn_reflns_limit_h_min -22
_diffrn_reflns_limit_k_max 16
_diffrn_reflns_limit_k_min -16
_diffrn_reflns_limit_l_max 15
_diffrn_reflns_limit_l_min -15
_diffrn_reflns_number 16346
_diffrn_reflns_theta_full 20.82
_diffrn_reflns_theta_max 20.82
_diffrn_reflns_theta_min 1.8
_diffrn_standards_decay_% 0
_exptl_absorpt_coefficient_mu 1.074
_exptl_absorpt_correction_T_max 0.989
_exptl_absorpt_correction_T_min 0.687
_exptl_absorpt_correction_type empirical
_exptl_absorpt_process_details 'Sadabs 2.01 (Bruker AXS, 1999)'
_exptl_crystal_colour 'light blue'
_exptl_crystal_density_diffrn 1.383
_exptl_crystal_density_method 'not measured'
_exptl_crystal_description plate
_exptl_crystal_F_000 2180
_exptl_crystal_size_max 0.2
_exptl_crystal_size_mid 0.08
_exptl_crystal_size_min 0.01
_refine_diff_density_max 1.222
_refine_diff_density_min -0.472
_refine_diff_density_rms 0.136
_refine_ls_extinction_method none
_refine_ls_goodness_of_fit_ref 1.078
_refine_ls_hydrogen_treatment constr
_refine_ls_matrix_type full
_refine_ls_number_parameters 282
_refine_ls_number_reflns 2710
_refine_ls_number_restraints 0
_refine_ls_restrained_S_all 1.078
_refine_ls_R_factor_all 0.1468
_refine_ls_R_factor_gt 0.1072
_refine_ls_shift/su_max 0
_refine_ls_shift/su_mean 0
_refine_ls_structure_factor_coef Fsqd
_refine_ls_weighting_details 'calc w=1/[\s^2^(Fo^2^)+(0.1251P)^2^+71.5067P] where P=(Fo^2^+2Fc^2^)/3'
_refine_ls_weighting_scheme calc
_refine_ls_wR_factor_gt 0.2587
_refine_ls_wR_factor_ref 0.2875
_reflns_number_gt 1806
_reflns_number_total 2710
_reflns_threshold_expression >2sigma(I)
_cod_data_source_file cg900985wsup2.cif
_cod_data_source_block 7Cu
_cod_depositor_comments
;
The following automatic conversions were performed:

'_symmetry_cell_setting' value 'Monoclinic' changed to 'monoclinic'
according to /home/saulius/struct/CIF-dictionaries/cif_core.dic
dictionary named 'cif_core.dic' version 2.4.2 from 2011-04-26.

Automatic conversion script
Id: cif_fix_values 1891 2012-01-12 08:04:46Z andrius 
;
_cod_original_sg_symbol_H-M 'C 2/c'
_cod_original_formula_sum 'C23.50 H30.50 Cl2 Cu N3 O1.75'
_cod_database_code 4509805

loop_
_symmetry_equiv_pos_as_xyz
'x, y, z'
'-x, y, -z+1/2'
'x+1/2, y+1/2, z'
'-x+1/2, y+1/2, -z+1/2'
'-x, -y, -z'
'x, -y, z-1/2'
'-x+1/2, -y+1/2, -z'
'x+1/2, -y+1/2, z-1/2'

loop_
_atom_site_label
_atom_site_type_symbol
_atom_site_fract_x
_atom_site_fract_y
_atom_site_fract_z
_atom_site_U_iso_or_equiv
_atom_site_adp_type
_atom_site_occupancy
_atom_site_symmetry_multiplicity
_atom_site_calc_flag
_atom_site_refinement_flags
Cu1 Cu 0.28749(8) 0.50088(9) -0.55088(12) 0.0430(6) Uani 1 1 d .
Cl2 Cl 0.36317(19) 0.3975(2) -0.5067(3) 0.0603(11) Uani 1 1 d .
Cl3 Cl 0.1933(2) 0.5776(2) -0.6402(3) 0.0720(13) Uani 1 1 d .
C4 C 0.0966(8) 0.1794(8) -0.2412(11) 0.053(4) Uani 1 1 d .
C5 C 0.1372(7) 0.3610(9) -0.4643(10) 0.047(4) Uani 1 1 d .
C6 C 0.1530(8) 0.4378(10) -0.4399(11) 0.064(4) Uani 1 1 d .
H6 H 0.1327 0.4652 -0.4085 0.076 Uiso 1 1 calc R
C7 C 0.5 0.6342(10) -0.75 0.039(5) Uani 1 2 d S
H7A H 0.53 0.6007 -0.6964 0.047 Uiso 0.5 1 calc PR
H7B H 0.47 0.6007 -0.8036 0.047 Uiso 0.5 1 calc PR
N8 N 0.3407(6) 0.5561(6) -0.6109(8) 0.042(3) Uani 1 1 d .
N9 N 0.1605(6) 0.0802(7) -0.0814(9) 0.053(3) Uani 1 1 d .
N10 N 0.2286(5) 0.4384(7) -0.5067(8) 0.043(3) Uani 1 1 d .
C11 C 0.4457(8) 0.6074(9) -0.5930(11) 0.056(4) Uani 1 1 d .
H11 H 0.4927 0.6141 -0.5532 0.067 Uiso 1 1 calc R
C12 C 0.1177(7) 0.2706(8) -0.3502(9) 0.046(4) Uani 1 1 d .
H12A H 0.147 0.3044 -0.2964 0.055 Uiso 1 1 calc R
H12B H 0.1464 0.2303 -0.3567 0.055 Uiso 1 1 calc R
C13 C 0.4085(8) 0.5651(8) -0.5579(11) 0.053(4) Uani 1 1 d .
H13 H 0.4311 0.5427 -0.4965 0.063 Uiso 1 1 calc R
C14 C 0.2138(8) 0.3631(9) -0.5285(10) 0.057(4) Uani 1 1 d .
H14 H 0.2349 0.336 -0.5589 0.068 Uiso 1 1 calc R
C15 C 0.0646(8) 0.2319(9) -0.3282(12) 0.071(5) Uani 1 1 d .
H15A H 0.038 0.2724 -0.3174 0.086 Uiso 1 1 calc R
H15B H 0.0333 0.2012 -0.384 0.086 Uiso 1 1 calc R
C16 C 0.1332(10) 0.2085(10) -0.1493(13) 0.077(5) Uani 1 1 d .
H16 H 0.137 0.2626 -0.1386 0.093 Uiso 1 1 calc R
C17 C 0.3470(8) 0.6274(9) -0.7358(10) 0.056(4) Uani 1 1 d .
H17 H 0.3239 0.6489 -0.7977 0.067 Uiso 1 1 calc R
C18 C 0.1647(9) 0.1566(8) -0.0721(11) 0.065(5) Uani 1 1 d .
H18 H 0.1903 0.1775 -0.0102 0.078 Uiso 1 1 calc R
C19 C 0.0927(8) 0.0991(10) -0.2469(12) 0.069(5) Uani 1 1 d .
H19 H 0.0674 0.0758 -0.3074 0.083 Uiso 1 1 calc R
C20 C 0.4572(9) 0.6858(9) -0.7193(13) 0.068(5) Uani 1 1 d .
H20A H 0.4873 0.7222 -0.6697 0.082 Uiso 1 1 calc R
H20B H 0.4252 0.7164 -0.7746 0.082 Uiso 1 1 calc R
C22 C 0.4172(8) 0.6386(8) -0.6805(12) 0.050(4) Uani 1 1 d .
C23 C 0.1674(8) 0.3237(9) -0.5071(11) 0.060(4) Uani 1 1 d .
H23 H 0.1578 0.2708 -0.5232 0.072 Uiso 1 1 calc R
C25 C 0.3113(7) 0.5850(8) -0.6996(10) 0.052(4) Uani 1 1 d .
H25 H 0.2646 0.5762 -0.7392 0.063 Uiso 1 1 calc R
C26 C 0.0849(7) 0.3180(9) -0.4408(11) 0.062(4) Uani 1 1 d .
H26A H 0.0548 0.3568 -0.4348 0.075 Uiso 1 1 calc R
H26B H 0.0567 0.2836 -0.4945 0.075 Uiso 1 1 calc R
C29 C 0.1239(9) 0.0523(9) -0.1689(12) 0.063(4) Uani 1 1 d .
H29 H 0.1194 -0.002 -0.1774 0.076 Uiso 1 1 calc R
C31 C 0.1981(8) 0.4737(9) -0.4616(12) 0.063(5) Uani 1 1 d .
H31 H 0.2085 0.5262 -0.4441 0.076 Uiso 1 1 calc R
C1T C 0.1238(17) 0.6792(18) -0.4357(19) 0.143(9) Uani 1 1 d .
H1T1 H 0.0997 0.7293 -0.4525 0.172 Uiso 1 1 calc R
H1T2 H 0.1164 0.6534 -0.4951 0.172 Uiso 1 1 calc R
C2T C 0.0997(11) 0.6342(19) -0.388(2) 0.147(11) Uani 1 1 d .
H2T1 H 0.0896 0.5816 -0.4158 0.176 Uiso 1 1 calc R
H2T2 H 0.0579 0.6567 -0.3927 0.176 Uiso 1 1 calc R
O3T O 0.150(2) 0.631(2) -0.293(2) 0.268(14) Uani 1 1 d .
C4T C 0.2160(14) 0.640(3) -0.283(2) 0.196(17) Uani 1 1 d .
H4T1 H 0.2364 0.5905 -0.286 0.235 Uiso 1 1 calc R
H4T2 H 0.2467 0.6683 -0.224 0.235 Uiso 1 1 calc R
C5T C 0.1933(18) 0.6914(17) -0.376(3) 0.161(12) Uani 1 1 d .
H5T1 H 0.2021 0.7467 -0.3592 0.193 Uiso 1 1 calc R
H5T2 H 0.219 0.6762 -0.4097 0.193 Uiso 1 1 calc R
O1W O 0.495(2) 0.033(2) 0.192(3) 0.170(14) Uiso 0.5 1 d P
O2W O 0.5 -0.062(4) 0.25 0.20(2) Uiso 0.5 2 d SP

loop_
_atom_site_aniso_label
_atom_site_aniso_U_11
_atom_site_aniso_U_22
_atom_site_aniso_U_33
_atom_site_aniso_U_23
_atom_site_aniso_U_13
_atom_site_aniso_U_12
Cu1 0.0486(11) 0.0392(10) 0.0504(11) 0.0038(8) 0.0311(8) 0.0024(8)
Cl2 0.058(2) 0.044(2) 0.080(3) 0.0029(19) 0.034(2) 0.0066(18)
Cl3 0.061(3) 0.074(3) 0.089(3) 0.035(2) 0.042(2) 0.018(2)
C4 0.071(11) 0.040(10) 0.069(11) -0.002(8) 0.050(9) -0.013(8)
C5 0.048(9) 0.039(9) 0.039(8) 0.007(7) 0.009(7) -0.004(7)
C6 0.072(11) 0.067(12) 0.074(11) 0.002(9) 0.053(10) 0.010(9)
C7 0.041(11) 0.038(11) 0.048(11) 0 0.029(10) 0
N8 0.037(7) 0.048(7) 0.046(8) 0.000(6) 0.022(6) 0.002(5)
N9 0.062(8) 0.048(9) 0.055(9) 0.005(6) 0.033(7) -0.004(6)
N10 0.045(7) 0.037(8) 0.047(7) 0.010(5) 0.021(6) 0.002(6)
C11 0.064(10) 0.061(10) 0.062(11) -0.031(9) 0.045(9) -0.034(9)
C12 0.058(9) 0.045(9) 0.042(8) 0.007(7) 0.029(8) -0.002(7)
C13 0.069(12) 0.042(9) 0.064(10) 0.007(7) 0.046(10) 0.010(8)
C14 0.076(11) 0.046(10) 0.058(10) 0.006(8) 0.039(9) 0.003(8)
C15 0.077(12) 0.065(11) 0.081(12) 0.025(9) 0.044(10) -0.008(9)
C16 0.129(16) 0.043(10) 0.079(13) 0.004(10) 0.065(12) 0.005(10)
C17 0.061(11) 0.072(11) 0.032(8) 0.003(7) 0.019(8) 0.010(8)
C18 0.108(13) 0.027(9) 0.058(10) -0.007(8) 0.037(10) -0.008(8)
C19 0.092(13) 0.066(13) 0.052(11) -0.015(9) 0.036(10) -0.028(10)
C20 0.091(12) 0.063(10) 0.094(12) 0.003(9) 0.079(11) 0.006(9)
C22 0.067(11) 0.032(8) 0.075(12) -0.005(8) 0.055(10) 0.011(7)
C23 0.085(12) 0.036(9) 0.061(10) 0.009(8) 0.036(10) -0.012(9)
C25 0.050(9) 0.071(11) 0.042(9) 0.014(8) 0.027(8) -0.006(8)
C26 0.051(9) 0.076(11) 0.057(10) 0.022(9) 0.023(8) 0.001(8)
C29 0.105(13) 0.047(10) 0.053(11) -0.004(9) 0.049(10) -0.015(10)
C31 0.094(12) 0.044(9) 0.090(12) -0.013(8) 0.076(11) -0.011(9)
C1T 0.14(3) 0.15(3) 0.11(2) 0.016(19) 0.04(2) 0.00(2)
C2T 0.065(14) 0.22(3) 0.12(2) 0.07(2) 0.011(15) -0.035(16)
O3T 0.25(3) 0.36(4) 0.19(3) 0.09(3) 0.10(3) 0.02(3)
C4T 0.076(19) 0.35(5) 0.14(3) 0.04(3) 0.031(19) 0.01(3)
C5T 0.13(3) 0.15(3) 0.22(4) -0.03(3) 0.11(3) -0.04(2)

loop_
_atom_type_symbol
_atom_type_description
_atom_type_scat_dispersion_real
_atom_type_scat_dispersion_imag
_atom_type_scat_source
C C 0.0033 0.0016 'International Tables Vol C Tables 4.2.6.8 and 6.1.1.4'
H H 0 0 'International Tables Vol C Tables 4.2.6.8 and 6.1.1.4'
N N 0.0061 0.0033 'International Tables Vol C Tables 4.2.6.8 and 6.1.1.4'
O O 0.0106 0.006 'International Tables Vol C Tables 4.2.6.8 and 6.1.1.4'
Cl Cl 0.1484 0.1585 'International Tables Vol C Tables 4.2.6.8 and 6.1.1.4'
Cu Cu 0.3201 1.2651 'International Tables Vol C Tables 4.2.6.8 and 6.1.1.4'

loop_
_geom_angle_atom_site_label_1
_geom_angle_atom_site_label_2
_geom_angle_atom_site_label_3
_geom_angle
_geom_angle_site_symmetry_1
_geom_angle_site_symmetry_3
N10 Cu1 N8 172.9(4) . .
N10 Cu1 N9 97.4(4) . 4_554
N8 Cu1 N9 89.7(4) . 4_554
N10 Cu1 Cl3 87.9(3) . .
N8 Cu1 Cl3 90.7(3) . .
N9 Cu1 Cl3 98.1(3) 4_554 .
N10 Cu1 Cl2 89.4(3) . .
N8 Cu1 Cl2 89.7(3) . .
N9 Cu1 Cl2 101.3(3) 4_554 .
Cl3 Cu1 Cl2 160.57(17) . .
C16 C4 C19 114.6(14) . .
C16 C4 C15 122.2(14) . .
C19 C4 C15 123.2(15) . .
C23 C5 C6 119.0(14) . .
C23 C5 C26 120.6(14) . .
C6 C5 C26 120.4(15) . .
C31 C6 C5 119.2(14) . .
C20 C7 C20 109.8(15) 2_653 .
C25 N8 C13 117.5(12) . .
C25 N8 Cu1 123.4(9) . .
C13 N8 Cu1 119.1(9) . .
C18 N9 C29 117.0(13) . .
C18 N9 Cu1 120.6(10) . 4_544
C29 N9 Cu1 122.4(10) . 4_544
C14 N10 C31 116.6(12) . .
C14 N10 Cu1 122.4(10) . .
C31 N10 Cu1 120.7(10) . .
C22 C11 C13 122.6(15) . .
C26 C12 C15 111.7(12) . .
N8 C13 C11 121.0(14) . .
N10 C14 C23 121.6(14) . .
C4 C15 C12 112.4(12) . .
C4 C16 C18 119.4(15) . .
C25 C17 C22 120.3(13) . .
N9 C18 C16 123.6(15) . .
C29 C19 C4 122.8(15) . .
C22 C20 C7 112.8(12) . .
C11 C22 C17 116.0(13) . .
C11 C22 C20 123.1(15) . .
C17 C22 C20 120.8(15) . .
C5 C23 C14 120.0(14) . .
N8 C25 C17 122.5(13) . .
C12 C26 C5 113.5(11) . .
N9 C29 C19 122.4(14) . .
N10 C31 C6 123.6(14) . .
C2T C1T C5T 109(3) . .
C1T C2T O3T 107(2) . .
C2T O3T C4T 113(3) . .
O3T C4T C5T 96(2) . .
C1T C5T C4T 108(2) . .

loop_
_geom_bond_atom_site_label_1
_geom_bond_atom_site_label_2
_geom_bond_distance
_geom_bond_site_symmetry_2
Cu1 N10 2.036(10) .
Cu1 N8 2.045(10) .
Cu1 N9 2.275(11) 4_554
Cu1 Cl3 2.286(4) .
Cu1 Cl2 2.293(4) .
C4 C16 1.37(2) .
C4 C19 1.37(2) .
C4 C15 1.50(2) .
C5 C23 1.310(19) .
C5 C6 1.36(2) .
C5 C26 1.551(19) .
C6 C31 1.340(19) .
C7 C20 1.522(17) 2_653
C7 C20 1.522(17) .
N8 C25 1.318(16) .
N8 C13 1.332(16) .
N9 C18 1.305(17) .
N9 C29 1.306(17) .
N9 Cu1 2.275(11) 4_544
N10 C14 1.324(17) .
N10 C31 1.326(16) .
C11 C22 1.32(2) .
C11 C13 1.386(19) .
C12 C26 1.488(18) .
C12 C15 1.516(18) .
C14 C23 1.39(2) .
C16 C18 1.39(2) .
C17 C25 1.371(19) .
C17 C22 1.385(19) .
C19 C29 1.34(2) .
C20 C22 1.516(19) .
C1T C2T 1.34(3) .
C1T C5T 1.38(3) .
C2T O3T 1.38(3) .
O3T C4T 1.39(3) .
C4T C5T 1.57(4) .
O1W O1W 1.72(7) 2_655
